data_2238200
loop_
_publ_author_name
'Ameur, Iness'
'Abid, Sonia'
'Al-Deyab, Salem S'
'Rzaigui, Mohamed'

_publ_section_title
;
 Bis[1-(2,3-dimethylphenyl)piperazine-1,4-diium] bis(oxonium)
 cyclohexaphosphate dihydrate
;
_journal_coeditor_code JJ2168
_journal_issue 7
_journal_name_full 'Acta Crystallographica Section E'
_journal_page_first o1145
_journal_page_last o1146
_journal_paper_doi 10.1107/S1600536813016759
_journal_volume 69
_journal_year 2013
_chemical_formula_iupac '2C12 H20 N2 2+, 2H3 O +, P6 O18 6-, 2H2 O'
_chemical_formula_moiety '2(C12 H20 N2 2+), 2(H3 O +), O18 P6 6-, 2(H2 O)'
_chemical_formula_sum 'C24 H50 N4 O22 P6'
_chemical_formula_weight 932.50
_chemical_name_systematic
;
Bis[1-(2,3-dimethylphenyl)piperazine-1,4-diium] bis(oxonium) cyclohexaphosphate
dihydrate
;
_space_group_IT_number 14
_symmetry_cell_setting monoclinic
_symmetry_space_group_name_Hall '-P 2ybc'
_symmetry_space_group_name_H-M 'P 1 21/c 1'
_atom_sites_solution_hydrogens geom
_atom_sites_solution_primary direct
_atom_sites_solution_secondary difmap
_audit_creation_method SHELXL-97
_cell_angle_alpha 90.00
_cell_angle_beta 114.93(4)
_cell_angle_gamma 90.00
_cell_formula_units_Z 2
_cell_length_a 8.630(6)
_cell_length_b 14.495(4)
_cell_length_c 17.072(3)
_cell_measurement_reflns_used 25
_cell_measurement_temperature 293(2)
_cell_measurement_theta_max 10.47
_cell_measurement_theta_min 9.32
_cell_volume 1936.6(16)
_computing_cell_refinement 'CAD-4 EXPRESS (Enraf--Nonius, 1994)'
_computing_data_collection 'CAD-4 EXPRESS (Enraf--Nonius, 1994)'
_computing_data_reduction 'XCAD4 (Harms & Wocadlo, 1996)'
_computing_molecular_graphics 'ORTEP-3 for Windows (Farrugia, 2012)'
_computing_publication_material 'WinGX (Farrugia, 2012)'
_computing_structure_refinement 'SHELXL97 (Sheldrick, 2008)'
_computing_structure_solution 'SHELXS97 (Sheldrick, 2008)'
_diffrn_ambient_temperature 293(2)
_diffrn_measured_fraction_theta_full 0.995
_diffrn_measured_fraction_theta_max 0.995
_diffrn_measurement_device_type 'Nonius MACH-3'
_diffrn_measurement_method 'non-profiled omega scans'
_diffrn_radiation_monochromator graphite
_diffrn_radiation_source 'fine-focus sealed tube'
_diffrn_radiation_type AgK\a
_diffrn_radiation_wavelength 0.56085
_diffrn_reflns_av_R_equivalents 0.0307
_diffrn_reflns_av_sigmaI/netI 0.0704
_diffrn_reflns_limit_h_max 14
_diffrn_reflns_limit_h_min -14
_diffrn_reflns_limit_k_max 2
_diffrn_reflns_limit_k_min -24
_diffrn_reflns_limit_l_max 16
_diffrn_reflns_limit_l_min -28
_diffrn_reflns_number 12060
_diffrn_reflns_theta_full 27.97
_diffrn_reflns_theta_max 27.97
_diffrn_reflns_theta_min 2.05
_diffrn_standards_decay_% 0
_diffrn_standards_interval_time 120
_diffrn_standards_number 2
_exptl_absorpt_coefficient_mu 0.195
_exptl_absorpt_correction_T_max 0.9807
_exptl_absorpt_correction_T_min 0.8917
_exptl_absorpt_correction_type refdelf
_exptl_absorpt_process_details '(Walker & Stuart, 1983)'
_exptl_crystal_colour colourless
_exptl_crystal_density_diffrn 1.599
_exptl_crystal_density_method 'not measured'
_exptl_crystal_description prism
_exptl_crystal_F_000 976
_exptl_crystal_size_max 0.60
_exptl_crystal_size_mid 0.40
_exptl_crystal_size_min 0.10
_refine_diff_density_max 0.867
_refine_diff_density_min -0.669
_refine_ls_extinction_method none
_refine_ls_goodness_of_fit_ref 0.993
_refine_ls_hydrogen_treatment constr
_refine_ls_matrix_type full
_refine_ls_number_constraints 0
_refine_ls_number_parameters 253
_refine_ls_number_reflns 9442
_refine_ls_number_restraints 0
_refine_ls_restrained_S_all 0.993
_refine_ls_R_factor_all 0.1224
_refine_ls_R_factor_gt 0.0549
_refine_ls_shift/su_max 0.000
_refine_ls_shift/su_mean 0.000
_refine_ls_structure_factor_coef Fsqd
_refine_ls_weighting_details 'calc w=1/[\s^2^(Fo^2^)+(0.0763P)^2^+0.0000P] where P=(Fo^2^+2Fc^2^)/3'
_refine_ls_weighting_scheme calc
_refine_ls_wR_factor_gt 0.1260
_refine_ls_wR_factor_ref 0.1516
_reflns_number_gt 5475
_reflns_number_total 9442
_reflns_threshold_expression I>2sigma(I)
_cod_data_source_file jj2168.cif
_cod_data_source_block I
_cod_original_cell_volume 1936.6(15)
_cod_original_sg_symbol_H-M 'P 21/c'
_cod_database_code 2238200
_cod_database_fobs_code 2238200

loop_
_symmetry_equiv_pos_as_xyz
'x, y, z'
'-x, y+1/2, -z+1/2'
'-x, -y, -z'
'x, -y-1/2, z-1/2'

loop_
_atom_site_type_symbol
_atom_site_label
_atom_site_fract_x
_atom_site_fract_y
_atom_site_fract_z
_atom_site_U_iso_or_equiv
_atom_site_adp_type
_atom_site_calc_flag
_atom_site_refinement_flags
_atom_site_occupancy
_atom_site_symmetry_multiplicity
P P1 0.31249(5) 0.34945(3) -0.07303(3) 0.02004(9) Uani d . 1 1
P P2 0.37416(6) 0.39535(3) 0.10432(3) 0.02228(10) Uani d . 1 1
P P3 0.69777(6) 0.49655(3) 0.18679(3) 0.02396(10) Uani d . 1 1
O O1 0.42651(16) 0.30040(10) -0.10364(9) 0.0287(3) Uani d . 1 1
O O2 0.14736(17) 0.30794(10) -0.08650(11) 0.0345(3) Uani d . 1 1
O O3 0.2778(2) 0.45146(10) -0.11034(11) 0.0385(4) Uani d . 1 1
O O4 0.42266(17) 0.36921(13) 0.02683(9) 0.0403(4) Uani d . 1 1
O O5 0.19648(16) 0.42960(10) 0.07175(10) 0.0321(3) Uani d . 1 1
O O6 0.4264(2) 0.31760(10) 0.16614(10) 0.0351(3) Uani d . 1 1
O O7 0.49427(17) 0.48166(9) 0.14480(10) 0.0325(3) Uani d . 1 1
O O8 0.7354(2) 0.55904(12) 0.26036(10) 0.0448(4) Uani d . 1 1
O O9 0.7852(2) 0.40717(10) 0.19877(12) 0.0419(4) Uani d . 1 1
O OW1 1.0380(3) 0.2895(2) 0.25912(15) 0.0936(10) Uani d . 1 1
H H1W1 0.9712 0.3308 0.2474 0.140 Uiso d R 1 1
H H2W1 1.0790 0.2734 0.3123 0.140 Uiso d R 1 1
O OW2 0.79099(19) 0.72073(11) 0.31371(10) 0.0372(3) Uani d . 1 1
H H1W2 0.7581 0.6706 0.2912 0.056 Uiso d R 1 1
H H2W2 0.8182 0.7360 0.2764 0.056 Uiso d R 1 1
H H3W2 0.7184 0.7547 0.3209 0.056 Uiso d R 1 1
C C1 0.8112(2) 0.37054(13) 0.00581(13) 0.0295(4) Uani d . 1 1
H H1A 0.6935 0.3897 -0.0121 0.035 Uiso calc R 1 1
H H1B 0.8824 0.4074 0.0554 0.035 Uiso calc R 1 1
C C2 0.8290(3) 0.26990(14) 0.03063(13) 0.0302(4) Uani d . 1 1
H H2C 0.9484 0.2523 0.0532 0.036 Uiso calc R 1 1
H H2D 0.7907 0.2605 0.0759 0.036 Uiso calc R 1 1
C C3 0.7820(3) 0.22745(13) -0.11665(13) 0.0282(4) Uani d . 1 1
H H3A 0.7134 0.1904 -0.1667 0.034 Uiso calc R 1 1
H H3B 0.9005 0.2093 -0.0976 0.034 Uiso calc R 1 1
C C4 0.7625(3) 0.32817(13) -0.14143(14) 0.0299(4) Uani d . 1 1
H H4A 0.8012 0.3384 -0.1865 0.036 Uiso calc R 1 1
H H4B 0.6429 0.3454 -0.1640 0.036 Uiso calc R 1 1
C C5 0.7366(2) 0.10980(12) -0.02396(12) 0.0258(3) Uani d . 1 1
C C6 0.6060(2) 0.05226(13) -0.07716(12) 0.0265(3) Uani d . 1 1
C C7 0.6213(3) -0.04254(14) -0.05737(14) 0.0335(4) Uani d . 1 1
C C8 0.7617(3) -0.07472(15) 0.01414(17) 0.0421(5) Uani d . 1 1
H H8 0.7708 -0.1374 0.0270 0.051 Uiso calc R 1 1
C C9 0.8877(3) -0.01554(16) 0.06639(17) 0.0433(5) Uani d . 1 1
H H9 0.9801 -0.0383 0.1144 0.052 Uiso calc R 1 1
C C10 0.8771(3) 0.07749(16) 0.04755(15) 0.0364(5) Uani d . 1 1
H H10 0.9623 0.1178 0.0821 0.044 Uiso calc R 1 1
C C11 0.4528(3) 0.08562(15) -0.15409(13) 0.0354(4) Uani d . 1 1
H H13 0.4447 0.1515 -0.1513 0.053 Uiso calc R 1 1
H H11 0.3517 0.0578 -0.1544 0.053 Uiso calc R 1 1
H H14 0.4639 0.0690 -0.2059 0.053 Uiso calc R 1 1
C C12 0.4877(4) -0.10878(16) -0.11266(19) 0.0477(6) Uani d . 1 1
H H122 0.3770 -0.0866 -0.1210 0.072 Uiso calc R 1 1
H H121 0.5077 -0.1680 -0.0850 0.072 Uiso calc R 1 1
H H123 0.4924 -0.1144 -0.1676 0.072 Uiso calc R 1 1
N N1 0.72640(18) 0.20991(10) -0.04534(10) 0.0227(3) Uani d . 1 1
H H1 0.6150 0.2273 -0.0649 0.027 Uiso calc R 1 1
N N2 0.8629(2) 0.38610(11) -0.06582(12) 0.0298(3) Uani d . 1 1
H H2A 0.8476 0.4459 -0.0813 0.036 Uiso calc R 1 1
H H2B 0.9746 0.3729 -0.0475 0.036 Uiso calc R 1 1

loop_
_atom_site_aniso_label
_atom_site_aniso_U_11
_atom_site_aniso_U_22
_atom_site_aniso_U_33
_atom_site_aniso_U_12
_atom_site_aniso_U_13
_atom_site_aniso_U_23
P1 0.01473(16) 0.02149(19) 0.0252(2) -0.00054(15) 0.00971(15) -0.00045(17)
P2 0.02042(19) 0.02102(19) 0.0271(2) -0.00034(15) 0.01164(17) -0.00057(17)
P3 0.02164(19) 0.02002(19) 0.0283(2) 0.00048(16) 0.00867(17) 0.00217(17)
O1 0.0217(6) 0.0296(7) 0.0363(7) 0.0055(5) 0.0137(5) -0.0021(6)
O2 0.0221(6) 0.0335(7) 0.0522(9) -0.0093(5) 0.0197(6) -0.0100(7)
O3 0.0558(10) 0.0228(6) 0.0560(10) 0.0102(6) 0.0420(8) 0.0084(7)
O4 0.0196(6) 0.0758(12) 0.0257(7) 0.0018(7) 0.0099(5) -0.0072(8)
O5 0.0205(6) 0.0297(7) 0.0475(8) 0.0007(5) 0.0157(6) -0.0001(6)
O6 0.0388(8) 0.0270(7) 0.0420(8) 0.0021(6) 0.0195(7) 0.0086(6)
O7 0.0224(6) 0.0209(6) 0.0518(9) -0.0013(5) 0.0132(6) -0.0039(6)
O8 0.0574(10) 0.0368(9) 0.0331(8) -0.0078(8) 0.0122(7) -0.0075(7)
O9 0.0328(8) 0.0290(7) 0.0603(10) 0.0119(6) 0.0160(7) 0.0105(7)
OW1 0.0987(18) 0.134(2) 0.0705(14) 0.0923(17) 0.0579(14) 0.0573(15)
OW2 0.0349(7) 0.0385(8) 0.0389(8) -0.0028(6) 0.0162(7) -0.0106(7)
C1 0.0236(8) 0.0264(8) 0.0393(10) -0.0026(7) 0.0139(8) -0.0055(8)
C2 0.0283(9) 0.0289(9) 0.0304(9) -0.0021(7) 0.0093(7) -0.0018(8)
C3 0.0316(9) 0.0249(8) 0.0363(10) 0.0015(7) 0.0223(8) 0.0021(7)
C4 0.0297(9) 0.0280(9) 0.0369(10) 0.0011(7) 0.0188(8) 0.0048(8)
C5 0.0272(8) 0.0216(8) 0.0324(9) 0.0038(6) 0.0164(7) 0.0035(7)
C6 0.0323(9) 0.0245(8) 0.0299(9) 0.0023(7) 0.0200(7) 0.0014(7)
C7 0.0459(11) 0.0222(8) 0.0442(11) 0.0000(8) 0.0305(10) -0.0008(8)
C8 0.0526(14) 0.0252(9) 0.0598(15) 0.0097(9) 0.0346(12) 0.0128(10)
C9 0.0426(12) 0.0339(11) 0.0497(13) 0.0126(9) 0.0158(10) 0.0146(10)
C10 0.0310(10) 0.0325(10) 0.0413(11) 0.0075(8) 0.0110(9) 0.0076(9)
C11 0.0364(10) 0.0329(10) 0.0335(10) -0.0052(8) 0.0115(8) -0.0028(8)
C12 0.0568(15) 0.0290(10) 0.0662(17) -0.0098(10) 0.0346(13) -0.0116(11)
N1 0.0199(6) 0.0212(6) 0.0289(7) 0.0015(5) 0.0120(6) 0.0014(6)
N2 0.0210(6) 0.0226(7) 0.0483(10) 0.0014(6) 0.0170(7) 0.0031(7)

loop_
_atom_type_symbol
_atom_type_description
_atom_type_scat_dispersion_real
_atom_type_scat_dispersion_imag
_atom_type_scat_source
C C 0.0015 0.0009 'International Tables Vol C Tables 4.2.6.8 and 6.1.1.4'
H H 0.0000 0.0000 'International Tables Vol C Tables 4.2.6.8 and 6.1.1.4'
N N 0.0030 0.0019 'International Tables Vol C Tables 4.2.6.8 and 6.1.1.4'
O O 0.0056 0.0036 'International Tables Vol C Tables 4.2.6.8 and 6.1.1.4'
P P 0.0667 0.0580 'International Tables Vol C Tables 4.2.6.8 and 6.1.1.4'

loop_
_geom_angle_atom_site_label_1
_geom_angle_atom_site_label_2
_geom_angle_atom_site_label_3
_geom_angle_site_symmetry_1
_geom_angle_site_symmetry_3
_geom_angle
O2 P1 O1 . . 119.56(9)
O2 P1 O3 . . 108.13(9)
O1 P1 O3 . . 110.35(8)
O2 P1 O4 . . 110.06(9)
O1 P1 O4 . . 106.25(9)
O3 P1 O4 . . 100.89(10)
O6 P2 O5 . . 118.69(9)
O6 P2 O7 . . 110.10(9)
O5 P2 O7 . . 106.42(9)
O6 P2 O4 . . 107.69(10)
O5 P2 O4 . . 111.19(9)
O7 P2 O4 . . 101.38(9)
O8 P3 O9 . . 120.58(11)
O8 P3 O3 . 3_665 110.49(10)
O9 P3 O3 . 3_665 107.03(9)
O8 P3 O7 . . 105.68(10)
O9 P3 O7 . . 110.14(9)
O3 P3 O7 3_665 . 101.25(9)
P1 O3 P3 . 3_665 134.42(10)
P1 O4 P2 . . 133.32(10)
P2 O7 P3 . . 133.71(9)
H1W1 OW1 H2W1 . . 113.9
H1W2 OW2 H2W2 . . 91.8
H1W2 OW2 H3W2 . . 117.1
H2W2 OW2 H3W2 . . 116.2
N2 C1 C2 . . 110.34(16)
N2 C1 H1A . . 109.6
C2 C1 H1A . . 109.6
N2 C1 H1B . . 109.6
C2 C1 H1B . . 109.6
H1A C1 H1B . . 108.1
N1 C2 C1 . . 111.36(16)
N1 C2 H2C . . 109.4
C1 C2 H2C . . 109.4
N1 C2 H2D . . 109.4
C1 C2 H2D . . 109.4
H2C C2 H2D . . 108.0
N1 C3 C4 . . 110.72(15)
N1 C3 H3A . . 109.5
C4 C3 H3A . . 109.5
N1 C3 H3B . . 109.5
C4 C3 H3B . . 109.5
H3A C3 H3B . . 108.1
N2 C4 C3 . . 110.49(16)
N2 C4 H4A . . 109.6
C3 C4 H4A . . 109.6
N2 C4 H4B . . 109.6
C3 C4 H4B . . 109.6
H4A C4 H4B . . 108.1
C6 C5 C10 . . 122.63(18)
C6 C5 N1 . . 118.49(16)
C10 C5 N1 . . 118.88(17)
C5 C6 C7 . . 117.46(18)
C5 C6 C11 . . 123.56(17)
C7 C6 C11 . . 118.97(18)
C8 C7 C6 . . 119.8(2)
C8 C7 C12 . . 119.7(2)
C6 C7 C12 . . 120.5(2)
C9 C8 C7 . . 121.2(2)
C9 C8 H8 . . 119.4
C7 C8 H8 . . 119.4
C8 C9 C10 . . 120.0(2)
C8 C9 H9 . . 120.0
C10 C9 H9 . . 120.0
C9 C10 C5 . . 118.8(2)
C9 C10 H10 . . 120.6
C5 C10 H10 . . 120.6
C6 C11 H13 . . 109.5
C6 C11 H11 . . 109.5
H13 C11 H11 . . 109.5
C6 C11 H14 . . 109.5
H13 C11 H14 . . 109.5
H11 C11 H14 . . 109.5
C7 C12 H122 . . 109.5
C7 C12 H121 . . 109.5
H122 C12 H121 . . 109.5
C7 C12 H123 . . 109.5
H122 C12 H123 . . 109.5
H121 C12 H123 . . 109.5
C5 N1 C2 . . 113.59(15)
C5 N1 C3 . . 110.88(14)
C2 N1 C3 . . 109.11(14)
C5 N1 H1 . . 107.7
C2 N1 H1 . . 107.7
C3 N1 H1 . . 107.7
C4 N2 C1 . . 111.35(15)
C4 N2 H2A . . 109.4
C1 N2 H2A . . 109.4
C4 N2 H2B . . 109.4
C1 N2 H2B . . 109.4
H2A N2 H2B . . 108.0

loop_
_geom_bond_atom_site_label_1
_geom_bond_atom_site_label_2
_geom_bond_site_symmetry_2
_geom_bond_distance
P1 O2 . 1.4729(16)
P1 O1 . 1.4766(15)
P1 O3 . 1.5878(15)
P1 O4 . 1.5894(16)
P2 O6 . 1.4785(15)
P2 O5 . 1.4792(17)
P2 O7 . 1.5855(15)
P2 O4 . 1.5924(15)
P3 O8 . 1.4696(17)
P3 O9 . 1.4696(15)
P3 O3 3_665 1.5964(15)
P3 O7 . 1.6073(19)
O3 P3 3_665 1.5964(15)
OW1 H1W1 . 0.7950
OW1 H2W1 . 0.8565
OW2 H1W2 . 0.8154
OW2 H2W2 . 0.7977
OW2 H3W2 . 0.8458
C1 N2 . 1.485(3)
C1 C2 . 1.509(3)
C1 H1A . 0.9700
C1 H1B . 0.9700
C2 N1 . 1.501(2)
C2 H2C . 0.9700
C2 H2D . 0.9700
C3 N1 . 1.506(2)
C3 C4 . 1.509(3)
C3 H3A . 0.9700
C3 H3B . 0.9700
C4 N2 . 1.476(3)
C4 H4A . 0.9700
C4 H4B . 0.9700
C5 C6 . 1.388(3)
C5 C10 . 1.390(3)
C5 N1 . 1.490(2)
C6 C7 . 1.408(3)
C6 C11 . 1.497(3)
C7 C8 . 1.389(3)
C7 C12 . 1.491(3)
C8 C9 . 1.377(4)
C8 H8 . 0.9300
C9 C10 . 1.380(3)
C9 H9 . 0.9300
C10 H10 . 0.9300
C11 H13 . 0.9600
C11 H11 . 0.9600
C11 H14 . 0.9600
C12 H122 . 0.9600
C12 H121 . 0.9600
C12 H123 . 0.9600
N1 H1 . 0.9100
N2 H2A . 0.9000
N2 H2B . 0.9000

loop_
_geom_hbond_atom_site_label_D
_geom_hbond_atom_site_label_H
_geom_hbond_atom_site_label_A
_geom_hbond_site_symmetry_A
_geom_hbond_distance_DH
_geom_hbond_distance_HA
_geom_hbond_distance_DA
_geom_hbond_angle_DHA
OW1 H1W1 O9 . 0.79 1.84 2.614(3) 166.0
OW1 H2W1 O2 4_666 0.86 1.97 2.781(3) 158.8
OW2 H1W2 O8 . 0.82 1.69 2.487(2) 166.8
OW2 H2W2 OW1 2_755 0.80 1.77 2.503(3) 151.5
OW2 H3W2 O6 2_655 0.85 1.64 2.481(2) 178.2
N1 H1 O1 . 0.91 1.82 2.690(2) 160.1
N2 H2A O5 3_665 0.90 1.87 2.714(2) 156.3
N2 H2B O2 1_655 0.90 2.10 2.858(3) 141.9
N2 H2B O5 1_655 0.90 2.28 2.916(3) 127.4

loop_
_geom_torsion_atom_site_label_1
_geom_torsion_atom_site_label_2
_geom_torsion_atom_site_label_3
_geom_torsion_atom_site_label_4
_geom_torsion_site_symmetry_1
_geom_torsion_site_symmetry_4
_geom_torsion
O2 P1 O3 P3 . 3_665 -116.25(16)
O1 P1 O3 P3 . 3_665 16.22(19)
O4 P1 O3 P3 . 3_665 128.25(16)
O2 P1 O4 P2 . . -31.2(2)
O1 P1 O4 P2 . . -162.03(16)
O3 P1 O4 P2 . . 82.82(18)
O6 P2 O4 P1 . . 114.23(17)
O5 P2 O4 P1 . . -17.4(2)
O7 P2 O4 P1 . . -130.16(17)
O6 P2 O7 P3 . . 53.82(17)
O5 P2 O7 P3 . . -176.32(13)
O4 P2 O7 P3 . . -59.98(16)
O8 P3 O7 P2 . . -140.97(14)
O9 P3 O7 P2 . . -9.23(18)
O3 P3 O7 P2 3_665 . 103.78(15)
N2 C1 C2 N1 . . -56.9(2)
N1 C3 C4 N2 . . 58.0(2)
C10 C5 C6 C7 . . -1.2(3)
N1 C5 C6 C7 . . 177.91(16)
C10 C5 C6 C11 . . 179.48(19)
N1 C5 C6 C11 . . -1.4(3)
C5 C6 C7 C8 . . 1.2(3)
C11 C6 C7 C8 . . -179.47(19)
C5 C6 C7 C12 . . -178.77(18)
C11 C6 C7 C12 . . 0.6(3)
C6 C7 C8 C9 . . -0.2(3)
C12 C7 C8 C9 . . 179.7(2)
C7 C8 C9 C10 . . -0.8(4)
C8 C9 C10 C5 . . 0.8(4)
C6 C5 C10 C9 . . 0.2(3)
N1 C5 C10 C9 . . -178.9(2)
C6 C5 N1 C2 . . 157.24(16)
C10 C5 N1 C2 . . -23.6(2)
C6 C5 N1 C3 . . -79.5(2)
C10 C5 N1 C3 . . 99.7(2)
C1 C2 N1 C5 . . -178.79(15)
C1 C2 N1 C3 . . 57.0(2)
C4 C3 N1 C5 . . 176.94(15)
C4 C3 N1 C2 . . -57.2(2)
C3 C4 N2 C1 . . -57.5(2)
C2 C1 N2 C4 . . 56.8(2)
